data_7132778
loop_
_publ_author_name
'Baudet, Judith'
'Lesur, Emilie'
'Rib&#xe9;raud, Maxime'
'Chevalier, Arnaud'
'D'Anfray, Timoth&#xe9;e'
'Thu&#xe9;ry, Pierre'
'Audisio, Davide'
'Taran, Fr&#xe9;d&#xe9;ric'

_publ_section_title
;
 Synthesis of sydnonimines from sydnones and their use for bioorthogonal
 release of isocyanates in cells.
;
_journal_issue 27
_journal_name_full 'Chemical communications (Cambridge, England)'
_journal_page_first 3657
_journal_page_last 3660
_journal_paper_doi 10.1039/d4cc00490f
_journal_volume 60
_journal_year 2024
_chemical_formula_sum 'C18 H14 Ca F9 N3 O8'
_chemical_formula_weight 611.40
_space_group_crystal_system monoclinic
_space_group_IT_number 14
_space_group_name_Hall '-P 2yn'
_space_group_name_H-M_alt 'P 1 21/n 1'
_atom_sites_solution_hydrogens geom
_audit_update_record
;
2024-01-30 deposited with the CCDC.	2024-02-29 downloaded from the CCDC.
;
_cell_angle_alpha 90
_cell_angle_beta 98.981(2)
_cell_angle_gamma 90
_cell_formula_units_Z 8
_cell_length_a 24.1213(14)
_cell_length_b 8.1633(4)
_cell_length_c 24.2668(17)
_cell_measurement_reflns_used 9121
_cell_measurement_temperature 100(2)
_cell_measurement_theta_max 27.7815
_cell_measurement_theta_min 2.8117
_cell_volume 4719.8(5)
_computing_cell_refinement 'SAINT V8.40B (Bruker AXS LLC, 2019)'
_computing_data_reduction 'SAINT V8.40B (Bruker AXS LLC, 2019)'
_computing_molecular_graphics 'shelXle (C.B. Huebschle, rev 1328)'
_computing_structure_refinement 'SHELXL-2019/1 (Sheldrick, 2019)'
_computing_structure_solution 'XT, VERSION 2018/2'
_diffrn_ambient_temperature 100(2)
_diffrn_detector_area_resol_mean 7.41
_diffrn_detector_type 'Bruker PHOTON III area detector'
_diffrn_measured_fraction_theta_full 0.998
_diffrn_measured_fraction_theta_max 0.998
_diffrn_measurement_device 'Kappa diffractometer'
_diffrn_measurement_device_type 'Bruker D8 Quest'
_diffrn_measurement_method '\f and \w scans'
_diffrn_radiation_monochromator 'multilayer mirror optics'
_diffrn_radiation_type MoK\a
_diffrn_radiation_wavelength 0.71073
_diffrn_reflns_av_R_equivalents 0.0768
_diffrn_reflns_av_unetI/netI 0.0419
_diffrn_reflns_limit_h_max 28
_diffrn_reflns_limit_h_min -29
_diffrn_reflns_limit_k_max 9
_diffrn_reflns_limit_k_min -9
_diffrn_reflns_limit_l_max 29
_diffrn_reflns_limit_l_min -18
_diffrn_reflns_number 76528
_diffrn_reflns_theta_full 25.68
_diffrn_reflns_theta_max 25.68
_diffrn_reflns_theta_min 2.56
_diffrn_source 'microfocus sealed X-ray tube'
_diffrn_source_current 1.4
_diffrn_source_type 'Incoatec I\ms 70 W'
_diffrn_source_voltage 50
_exptl_absorpt_coefficient_mu 0.388
_exptl_absorpt_correction_T_max 0.75
_exptl_absorpt_correction_T_min 0.61
_exptl_absorpt_correction_type multi-scan
_exptl_absorpt_process_details
;
Krause, L., Herbst-Irmer, R., Sheldrick, G. M., Stalke, D. (2015).
"Comparison of silver and molybdenum microfocus X-ray sources for
single-crystal structure determination"
J. Appl. Cryst. 48, 3-10.
doi:10.1107/S1600576714022985
;
_exptl_crystal_colour 'translucent colourless'
_exptl_crystal_density_diffrn 1.721
_exptl_crystal_density_method 'not measured'
_exptl_crystal_description platelet
_exptl_crystal_F_000 2464
_exptl_crystal_size_max 0.113
_exptl_crystal_size_mid 0.054
_exptl_crystal_size_min 0.032
_refine_diff_density_max 1.198
_refine_diff_density_min -0.608
_refine_ls_extinction_method none
_refine_ls_goodness_of_fit_ref 1.107
_refine_ls_hydrogen_treatment constr
_refine_ls_matrix_type full
_refine_ls_number_parameters 704
_refine_ls_number_reflns 8929
_refine_ls_number_restraints 0
_refine_ls_restrained_S_all 1.107
_refine_ls_R_factor_all 0.0893
_refine_ls_R_factor_gt 0.0825
_refine_ls_shift/su_max 0.000
_refine_ls_shift/su_mean 0.000
_refine_ls_structure_factor_coef Fsqd
_refine_ls_weighting_details 'w=1/[\s^2^(Fo^2^)+(0.1329P)^2^+22.8465P] where P=(Fo^2^+2Fc^2^)/3'
_refine_ls_weighting_scheme calc
_refine_ls_wR_factor_gt 0.2352
_refine_ls_wR_factor_ref 0.2414
_reflns_number_gt 8065
_reflns_number_total 8929
_reflns_threshold_expression 'I > 2\s(I)'
_cod_data_source_file d4cc00490f2.cif
_cod_data_source_block SI4
_cod_depositor_comments
;
The following automatic conversions were performed:

data item '_exptl_absorpt_correction_type' value 'Multi-Scan' was
changed to 'multi-scan' in accordance with the
/home/data/users/saulius/crontab/automatic-downloads/rss-feeds/RSC/lib/dictionaries/cif_core.dic
dictionary named 'cif_core.dic' version 2.4.2 last updated on
2011-04-26.

Automatic conversion script
Id: cif_fix_values 8170 2020-07-09 18:12:32Z antanas 

 Adding full bibliography for 7132778.cif.
;
_cod_database_code 7132778

loop_
_space_group_symop_operation_xyz
'x, y, z'
'-x+1/2, y+1/2, -z+1/2'
'-x, -y, -z'
'x-1/2, -y-1/2, z-1/2'

loop_
_atom_site_type_symbol
_atom_site_label
_atom_site_fract_x
_atom_site_fract_y
_atom_site_fract_z
_atom_site_U_iso_or_equiv
_atom_site_adp_type
_atom_site_calc_flag
_atom_site_refinement_flags_adp
_atom_site_refinement_flags_occupancy
_atom_site_refinement_flags_posn
_atom_site_occupancy
_atom_site_disorder_assembly
_atom_site_disorder_group
Ca Ca1 0.23534(5) 0.99559(14) 0.73029(5) 0.0133(3) Uani d . . . 1 . .
Ca Ca2 0.27047(5) 0.52749(14) 0.26557(5) 0.0144(3) Uani d . . . 1 . .
F F1 0.10361(19) 1.2291(6) 0.83560(17) 0.0360(10) Uani d . . . 1 . .
F F2 0.05768(17) 1.3010(6) 0.75732(19) 0.0392(11) Uani d . . . 1 . .
F F3 0.1208(2) 1.4604(5) 0.8007(2) 0.0435(12) Uani d . . . 1 . .
F F4 0.17212(17) 0.9594(4) 0.90336(17) 0.0258(8) Uani d . . . 1 . .
F F5 0.14698(17) 0.7064(5) 0.90008(18) 0.0286(9) Uani d . . . 1 . .
F F6 0.22769(17) 0.7782(5) 0.94571(15) 0.0290(9) Uani d . . . 1 . .
F F7 0.1511(2) 0.4264(5) 0.61852(19) 0.0391(11) Uani d . . . 1 . .
F F8 0.11933(17) 0.6496(6) 0.57845(17) 0.0340(10) Uani d . . . 1 . .
F F9 0.20620(18) 0.5843(5) 0.58141(17) 0.0320(9) Uani d . . . 1 . .
F F10 0.42288(18) 0.1496(6) 0.21579(18) 0.0351(10) Uani d . . . 1 . .
F F11 0.38565(19) 0.2766(6) 0.14169(17) 0.0363(10) Uani d . . . 1 . .
F F12 0.3506(2) 0.0458(5) 0.1622(2) 0.0425(12) Uani d . . . 1 . .
F F13 0.2040(3) 0.3441(8) 0.4327(2) 0.0648(18) Uani d . . . 1 . .
F F14 0.2723(2) 0.1719(7) 0.44364(18) 0.0417(12) Uani d . . . 1 . .
F F15 0.1891(3) 0.1010(8) 0.4085(3) 0.0672(19) Uani d . . . 1 . .
F F16 0.44953(18) 0.8884(6) 0.3012(2) 0.0388(11) Uani d . . . 1 . .
F F17 0.4271(2) 0.8318(7) 0.38025(19) 0.0464(13) Uani d . . . 1 . .
F F18 0.4105(2) 1.0722(6) 0.3446(2) 0.0471(13) Uani d . . . 1 . .
O O1 0.33945(19) 0.3323(6) 1.03195(19) 0.0246(10) Uani d . . . 1 . .
O O2 0.1357(2) 0.2659(7) 1.0079(2) 0.0305(11) Uani d . . . 1 . .
O O3 0.55290(19) 0.6307(6) 0.3194(2) 0.0252(10) Uani d . . . 1 . .
O O4 0.4822(2) 0.8236(7) 0.1358(2) 0.0349(12) Uani d . . . 1 . .
O O5 0.20298(18) 1.2681(5) 0.77225(19) 0.0203(9) Uani d . . . 1 . .
O O6 0.13716(19) 1.1053(5) 0.72725(19) 0.0221(9) Uani d . . . 1 . .
O O7 0.2107(2) 0.8855(6) 0.81101(18) 0.0242(10) Uani d . . . 1 . .
O O8 0.24328(19) 0.6430(5) 0.84657(17) 0.0187(9) Uani d . . . 1 . .
O O9 0.18486(19) 0.8281(5) 0.65950(18) 0.0211(9) Uani d . . . 1 . .
O O10 0.18556(19) 0.5965(6) 0.70942(19) 0.0228(10) Uani d . . . 1 . .
O O11 0.28303(18) 0.2493(6) 0.2068(2) 0.0248(10) Uani d . . . 1 . .
O O12 0.35688(19) 0.3895(6) 0.2480(2) 0.0240(10) Uani d . . . 1 . .
O O13 0.2695(2) 0.3941(7) 0.3523(2) 0.0395(14) Uani d . . . 1 . .
O O14 0.2243(3) 0.1685(10) 0.3151(3) 0.060(2) Uani d . . . 1 . .
O O15 0.34357(18) 0.7030(5) 0.30793(19) 0.0206(9) Uani d . . . 1 . .
O O16 0.32178(19) 0.9593(6) 0.2767(2) 0.0285(11) Uani d . . . 1 . .
N N1 0.3733(2) 0.5024(7) 0.9814(2) 0.0214(11) Uani d . . . 1 . .
N N2 0.3888(2) 0.4130(8) 1.0259(2) 0.0265(12) Uani d . . . 1 . .
N N3 0.2465(2) 0.3182(7) 0.9920(2) 0.0205(11) Uani d . . . 1 . .
N N4 0.4971(2) 0.4942(6) 0.3609(2) 0.0181(11) Uani d . . . 1 . .
N N5 0.5447(2) 0.5767(8) 0.3719(2) 0.0251(12) Uani d . . . 1 . .
N N6 0.5095(2) 0.6204(7) 0.2279(2) 0.0246(12) Uani d . . . 1 . .
C C1 0.2975(3) 0.3767(8) 0.9921(2) 0.0182(12) Uani d . . . 1 . .
C C2 0.3194(3) 0.4896(7) 0.9577(3) 0.0199(13) Uani d . . . 1 . .
H H2 0.300677 0.543917 0.925492 0.024000 Uiso calc U . R 1 . .
C C3 0.2010(3) 0.3496(8) 0.9469(3) 0.0206(13) Uani d . . . 1 . .
H H3A 0.194051 0.251367 0.922917 0.025000 Uiso calc U . R 1 . .
H H3B 0.211065 0.441512 0.923726 0.025000 Uiso calc U . R 1 . .
C C4 0.1484(3) 0.3925(8) 0.9714(3) 0.0241(14) Uani d . . . 1 . .
H H4A 0.154269 0.497015 0.992175 0.029000 Uiso calc U . R 1 . .
H H4B 0.116412 0.407098 0.940833 0.029000 Uiso calc U . R 1 . .
C C5 0.1798(3) 0.2499(9) 1.0531(3) 0.0268(14) Uani d . . . 1 . .
H H5A 0.169481 0.167055 1.079488 0.032000 Uiso calc U . R 1 . .
H H5B 0.185514 0.355756 1.073094 0.032000 Uiso calc U . R 1 . .
C C6 0.2335(3) 0.1996(8) 1.0338(3) 0.0276(15) Uani d . . . 1 . .
H H6A 0.264358 0.196773 1.065833 0.033000 Uiso calc U . R 1 . .
H H6B 0.229344 0.088649 1.017155 0.033000 Uiso calc U . R 1 . .
C C7 0.4162(3) 0.6045(8) 0.9625(3) 0.0193(12) Uani d . . . 1 . .
C C8 0.4163(3) 0.6176(8) 0.9055(3) 0.0228(13) Uani d . . . 1 . .
H H8 0.389827 0.560084 0.879486 0.027000 Uiso calc U . R 1 . .
C C9 0.4567(3) 0.7182(9) 0.8881(3) 0.0269(14) Uani d . . . 1 . .
H H9 0.457432 0.731052 0.849297 0.032000 Uiso calc U . R 1 . .
C C10 0.4958(3) 0.7999(9) 0.9261(3) 0.0294(15) Uani d . . . 1 . .
H H10A 0.523560 0.866420 0.913447 0.035000 Uiso calc U . R 1 . .
C C11 0.4942(3) 0.7844(9) 0.9823(3) 0.0323(16) Uani d . . . 1 . .
H H11 0.520749 0.841809 1.008335 0.039000 Uiso calc U . R 1 . .
C C12 0.4545(3) 0.6862(9) 1.0012(3) 0.0270(14) Uani d . . . 1 . .
H H12 0.453485 0.675050 1.039987 0.032000 Uiso calc U . R 1 . .
C C13 0.5103(3) 0.5810(8) 0.2811(3) 0.0222(13) Uani d . . . 1 . .
C C14 0.4734(3) 0.4898(7) 0.3078(3) 0.0194(13) Uani d . . . 1 . .
H H14 0.439480 0.437338 0.291806 0.023000 Uiso calc U . R 1 . .
C C15 0.5538(3) 0.7192(8) 0.2090(3) 0.0264(14) Uani d . . . 1 . .
H H15A 0.573262 0.654846 0.183179 0.032000 Uiso calc U . R 1 . .
H H15B 0.581769 0.753181 0.241258 0.032000 Uiso calc U . R 1 . .
C C16 0.5257(3) 0.8697(9) 0.1792(3) 0.0277(15) Uani d . . . 1 . .
H H16A 0.510098 0.939336 0.206410 0.033000 Uiso calc U . R 1 . .
H H16B 0.554135 0.934773 0.163375 0.033000 Uiso calc U . R 1 . .
C C17 0.4391(3) 0.7383(10) 0.1584(3) 0.0316(16) Uani d . . . 1 . .
H H17A 0.407798 0.712876 0.128159 0.038000 Uiso calc U . R 1 . .
H H17B 0.424389 0.808978 0.185971 0.038000 Uiso calc U . R 1 . .
C C18 0.4616(3) 0.5813(9) 0.1863(3) 0.0256(14) Uani d . . . 1 . .
H H18A 0.432224 0.527282 0.204120 0.031000 Uiso calc U . R 1 . .
H H18B 0.472972 0.505412 0.158265 0.031000 Uiso calc U . R 1 . .
C C19 0.4769(3) 0.4157(8) 0.4076(3) 0.0205(13) Uani d . . . 1 . .
C C20 0.4194(3) 0.4170(8) 0.4087(3) 0.0228(13) Uani d . . . 1 . .
H H20 0.393883 0.467420 0.379919 0.027000 Uiso calc U . R 1 . .
C C21 0.4012(3) 0.3411(9) 0.4537(3) 0.0312(16) Uani d . . . 1 . .
H H21 0.362335 0.339540 0.456196 0.037000 Uiso calc U . R 1 . .
C C22 0.4385(3) 0.2687(9) 0.4943(3) 0.0294(15) Uani d . . . 1 . .
H H22 0.425021 0.216594 0.524590 0.035000 Uiso calc U . R 1 . .
C C23 0.4959(3) 0.2692(9) 0.4924(3) 0.0275(14) Uani d . . . 1 . .
H H23 0.521220 0.217946 0.521128 0.033000 Uiso calc U . R 1 . .
C C24 0.5158(3) 0.3450(9) 0.4482(3) 0.0245(13) Uani d . . . 1 . .
H H24 0.554733 0.347952 0.446030 0.029000 Uiso calc U . R 1 . .
C C25 0.1536(2) 1.2212(7) 0.7589(2) 0.0172(12) Uani d . . . 1 . .
C C26 0.1080(3) 1.3054(8) 0.7879(3) 0.0218(13) Uani d . . . 1 . .
C C27 0.2180(2) 0.7769(7) 0.8467(2) 0.0155(12) Uani d . . . 1 . .
C C28 0.1914(3) 0.8065(7) 0.8996(2) 0.0172(12) Uani d . . . 1 . .
C C29 0.1796(2) 0.6783(7) 0.6664(2) 0.0152(11) Uani d . . . 1 . .
C C30 0.1637(3) 0.5827(8) 0.6115(3) 0.0211(13) Uani d . . . 1 . .
C C31 0.3341(3) 0.2810(7) 0.2165(3) 0.0185(12) Uani d . . . 1 . .
C C32 0.3743(3) 0.1846(8) 0.1849(3) 0.0198(12) Uani d . . . 1 . .
C C33 0.2418(3) 0.2661(9) 0.3521(3) 0.0257(15) Uani d . . . 1 . .
C C34 0.2275(3) 0.2188(9) 0.4090(3) 0.0289(15) Uani d . . . 1 . .
C C35 0.3516(3) 0.8525(8) 0.3028(3) 0.0201(13) Uani d . . . 1 . .
C C36 0.4094(3) 0.9141(8) 0.3333(3) 0.0205(13) Uani d . . . 1 . .

loop_
_atom_site_aniso_label
_atom_site_aniso_U_11
_atom_site_aniso_U_22
_atom_site_aniso_U_33
_atom_site_aniso_U_12
_atom_site_aniso_U_13
_atom_site_aniso_U_23
Ca1 0.0167(6) 0.0090(5) 0.0140(6) 0.0008(4) 0.0017(4) 0.0009(4)
Ca2 0.0145(6) 0.0124(5) 0.0156(6) 0.0005(4) 0.0004(4) 0.0007(4)
F1 0.046(2) 0.039(2) 0.028(2) 0.008(2) 0.0221(19) 0.0087(19)
F2 0.022(2) 0.056(3) 0.038(2) 0.013(2) 0.0005(17) -0.005(2)
F3 0.052(3) 0.017(2) 0.070(3) -0.0051(19) 0.034(2) -0.014(2)
F4 0.033(2) 0.0124(17) 0.034(2) 0.0059(15) 0.0128(17) -0.0012(15)
F5 0.032(2) 0.0179(19) 0.042(2) -0.0020(16) 0.0242(18) 0.0037(17)
F6 0.037(2) 0.034(2) 0.0168(18) 0.0106(18) 0.0063(15) -0.0021(16)
F7 0.064(3) 0.017(2) 0.036(2) -0.018(2) 0.009(2) -0.0053(18)
F8 0.030(2) 0.042(3) 0.024(2) -0.0047(19) -0.0120(16) -0.0074(18)
F9 0.039(2) 0.030(2) 0.032(2) -0.0018(18) 0.0194(18) -0.0056(17)
F10 0.030(2) 0.041(3) 0.034(2) 0.0174(19) 0.0045(17) 0.0001(19)
F11 0.045(3) 0.040(3) 0.027(2) 0.002(2) 0.0164(18) 0.0025(19)
F12 0.045(3) 0.025(2) 0.061(3) -0.009(2) 0.018(2) -0.023(2)
F13 0.099(5) 0.059(4) 0.048(3) 0.029(3) 0.046(3) 0.012(3)
F14 0.040(2) 0.060(3) 0.023(2) -0.001(2) -0.0027(18) 0.017(2)
F15 0.060(4) 0.054(4) 0.079(4) -0.036(3) -0.014(3) 0.025(3)
F16 0.024(2) 0.041(3) 0.053(3) -0.0033(19) 0.0121(19) -0.004(2)
F17 0.041(3) 0.059(3) 0.032(2) -0.019(2) -0.020(2) 0.018(2)
F18 0.043(3) 0.022(2) 0.071(3) 0.000(2) -0.009(2) -0.021(2)
O1 0.021(2) 0.030(3) 0.022(2) 0.0028(19) 0.0012(18) 0.0058(19)
O2 0.026(2) 0.035(3) 0.031(3) -0.010(2) 0.004(2) 0.010(2)
O3 0.023(2) 0.027(2) 0.026(2) -0.0053(19) 0.0035(18) 0.0013(19)
O4 0.035(3) 0.038(3) 0.032(3) -0.007(2) 0.005(2) 0.014(2)
O5 0.018(2) 0.015(2) 0.028(2) 0.0014(17) 0.0032(17) 0.0059(18)
O6 0.025(2) 0.016(2) 0.024(2) 0.0037(18) 0.0011(18) -0.0044(18)
O7 0.037(3) 0.021(2) 0.015(2) 0.005(2) 0.0087(18) 0.0070(18)
O8 0.028(2) 0.013(2) 0.016(2) 0.0012(17) 0.0050(17) -0.0028(16)
O9 0.026(2) 0.013(2) 0.023(2) 0.0012(17) -0.0022(18) 0.0006(17)
O10 0.022(2) 0.022(2) 0.024(2) 0.0027(18) 0.0015(18) 0.0095(19)
O11 0.018(2) 0.016(2) 0.040(3) -0.0039(18) 0.0023(19) 0.006(2)
O12 0.022(2) 0.021(2) 0.031(2) -0.0003(18) 0.0073(18) -0.0095(19)
O13 0.033(3) 0.042(3) 0.047(3) 0.008(2) 0.018(2) 0.030(3)
O14 0.058(4) 0.084(5) 0.034(3) 0.033(4) -0.004(3) -0.028(3)
O15 0.020(2) 0.014(2) 0.027(2) -0.0011(17) -0.0023(17) -0.0017(17)
O16 0.019(2) 0.024(2) 0.041(3) 0.0019(19) -0.004(2) 0.009(2)
N1 0.022(3) 0.019(3) 0.023(3) 0.003(2) 0.003(2) -0.002(2)
N2 0.021(3) 0.032(3) 0.025(3) 0.000(2) -0.001(2) 0.001(2)
N3 0.024(3) 0.017(3) 0.021(3) 0.002(2) 0.004(2) 0.002(2)
N4 0.017(2) 0.014(2) 0.024(3) 0.0012(19) 0.005(2) 0.001(2)
N5 0.021(3) 0.028(3) 0.026(3) -0.007(2) 0.004(2) 0.004(2)
N6 0.020(3) 0.025(3) 0.029(3) -0.003(2) 0.005(2) 0.010(2)
C1 0.021(3) 0.016(3) 0.017(3) 0.003(2) 0.002(2) -0.003(2)
C2 0.020(3) 0.013(3) 0.025(3) 0.005(2) -0.001(2) 0.002(2)
C3 0.026(3) 0.016(3) 0.018(3) -0.001(2) 0.000(2) -0.002(2)
C4 0.026(3) 0.017(3) 0.029(3) -0.002(3) 0.004(3) -0.003(3)
C5 0.029(3) 0.029(3) 0.023(3) -0.006(3) 0.004(3) 0.004(3)
C6 0.033(4) 0.019(3) 0.031(4) 0.001(3) 0.005(3) 0.007(3)
C7 0.020(3) 0.020(3) 0.018(3) 0.003(2) 0.003(2) 0.000(2)
C8 0.023(3) 0.022(3) 0.024(3) 0.007(3) 0.001(2) 0.000(3)
C9 0.025(3) 0.027(4) 0.029(3) 0.006(3) 0.005(3) 0.002(3)
C10 0.019(3) 0.025(4) 0.045(4) 0.000(3) 0.006(3) -0.002(3)
C11 0.023(3) 0.027(4) 0.046(4) 0.001(3) 0.001(3) -0.010(3)
C12 0.022(3) 0.032(4) 0.025(3) 0.004(3) -0.003(3) -0.003(3)
C13 0.018(3) 0.018(3) 0.031(3) 0.001(2) 0.006(2) 0.002(3)
C14 0.018(3) 0.015(3) 0.025(3) -0.002(2) 0.000(2) 0.004(2)
C15 0.028(3) 0.019(3) 0.035(4) -0.005(3) 0.013(3) 0.001(3)
C16 0.029(3) 0.026(4) 0.029(3) -0.003(3) 0.005(3) 0.008(3)
C17 0.029(3) 0.039(4) 0.026(3) -0.002(3) 0.003(3) 0.009(3)
C18 0.027(3) 0.023(3) 0.027(3) -0.005(3) 0.006(3) -0.001(3)
C19 0.024(3) 0.017(3) 0.021(3) -0.001(2) 0.005(2) 0.000(2)
C20 0.018(3) 0.023(3) 0.027(3) -0.002(2) 0.001(2) -0.003(3)
C21 0.027(3) 0.031(4) 0.037(4) -0.006(3) 0.008(3) -0.003(3)
C22 0.036(4) 0.027(4) 0.027(3) -0.011(3) 0.012(3) -0.005(3)
C23 0.033(4) 0.025(3) 0.023(3) -0.001(3) 0.001(3) 0.002(3)
C24 0.018(3) 0.028(3) 0.026(3) 0.002(3) 0.000(2) 0.000(3)
C25 0.018(3) 0.014(3) 0.018(3) 0.001(2) -0.001(2) 0.004(2)
C26 0.028(3) 0.017(3) 0.019(3) 0.000(3) -0.001(2) 0.002(2)
C27 0.017(3) 0.013(3) 0.017(3) 0.001(2) 0.003(2) 0.003(2)
C28 0.024(3) 0.012(3) 0.017(3) 0.003(2) 0.008(2) -0.001(2)
C29 0.015(3) 0.013(3) 0.017(3) 0.000(2) 0.002(2) -0.001(2)
C30 0.021(3) 0.016(3) 0.026(3) -0.004(2) 0.003(2) -0.002(3)
C31 0.021(3) 0.009(3) 0.026(3) -0.002(2) 0.007(2) 0.002(2)
C32 0.024(3) 0.020(3) 0.015(3) -0.003(2) 0.003(2) 0.000(2)
C33 0.034(4) 0.028(4) 0.015(3) 0.013(3) 0.003(3) 0.005(3)
C34 0.037(4) 0.023(3) 0.025(3) -0.011(3) -0.004(3) 0.009(3)
C35 0.016(3) 0.022(3) 0.023(3) 0.001(2) 0.004(2) 0.000(3)
C36 0.023(3) 0.019(3) 0.018(3) 0.000(2) -0.002(2) 0.002(2)

loop_
_atom_type_symbol
_atom_type_description
_atom_type_scat_dispersion_real
_atom_type_scat_dispersion_imag
_atom_type_scat_source
C C 0.0033 0.0016 'International Tables Vol C Tables 4.2.6.8 and 6.1.1.4'
H H 0.0000 0.0000 'International Tables Vol C Tables 4.2.6.8 and 6.1.1.4'
F F 0.0171 0.0103 'International Tables Vol C Tables 4.2.6.8 and 6.1.1.4'
N N 0.0061 0.0033 'International Tables Vol C Tables 4.2.6.8 and 6.1.1.4'
O O 0.0106 0.0060 'International Tables Vol C Tables 4.2.6.8 and 6.1.1.4'
Ca Ca 0.2262 0.3064 'International Tables Vol C Tables 4.2.6.8 and 6.1.1.4'

loop_
_geom_angle_atom_site_label_1
_geom_angle_atom_site_label_2
_geom_angle_atom_site_label_3
_geom_angle_site_symmetry_1
_geom_angle_site_symmetry_3
_geom_angle
_geom_angle_publ_flag
O7 Ca1 O8 . 2_556 171.87(17) ?
O7 Ca1 O10 . 2_556 84.29(17) ?
O8 Ca1 O10 2_556 2_556 93.28(16) ?
O7 Ca1 O9 . . 102.59(17) ?
O8 Ca1 O9 2_556 . 82.62(15) ?
O10 Ca1 O9 2_556 . 157.03(16) ?
O7 Ca1 O5 . 2_546 87.89(17) ?
O8 Ca1 O5 2_556 2_546 99.40(16) ?
O10 Ca1 O5 2_556 2_546 80.85(15) ?
O9 Ca1 O5 . 2_546 77.58(15) ?
O7 Ca1 O6 . . 78.40(16) ?
O8 Ca1 O6 2_556 . 96.70(16) ?
O10 Ca1 O6 2_556 . 123.91(16) ?
O9 Ca1 O6 . . 79.06(15) ?
O5 Ca1 O6 2_546 . 149.53(16) ?
O7 Ca1 O5 . . 82.49(15) ?
O8 Ca1 O5 2_556 . 89.39(15) ?
O10 Ca1 O5 2_556 . 73.97(15) ?
O9 Ca1 O5 . . 128.32(15) ?
O5 Ca1 O5 2_546 . 153.76(6) ?
O6 Ca1 O5 . . 51.21(14) ?
O14 Ca2 O16 2 2_545 85.5(2) ?
O14 Ca2 O13 2 . 176.2(2) ?
O16 Ca2 O13 2_545 . 97.9(2) ?
O14 Ca2 O15 2 . 86.0(2) ?
O16 Ca2 O15 2_545 . 155.90(17) ?
O13 Ca2 O15 . . 90.13(19) ?
O14 Ca2 O11 2 2 87.9(3) ?
O16 Ca2 O11 2_545 2 77.68(17) ?
O13 Ca2 O11 . 2 91.07(19) ?
O15 Ca2 O11 . 2 79.51(16) ?
O14 Ca2 O12 2 . 85.5(2) ?
O16 Ca2 O12 2_545 . 125.52(17) ?
O13 Ca2 O12 . . 93.93(18) ?
O15 Ca2 O12 . . 76.11(15) ?
O11 Ca2 O12 2 . 155.10(16) ?
O14 Ca2 O11 2 . 86.9(2) ?
O16 Ca2 O11 2_545 . 75.56(16) ?
O13 Ca2 O11 . . 95.67(19) ?
O15 Ca2 O11 . . 126.39(15) ?
O11 Ca2 O11 2 . 153.06(6) ?
O12 Ca2 O11 . . 50.37(14) ?
C1 O1 N2 . . 111.1(5) ?
C5 O2 C4 . . 110.0(5) ?
C13 O3 N5 . . 109.7(5) ?
C16 O4 C17 . . 110.1(5) ?
C25 O5 Ca1 . 2_556 143.9(4) ?
C25 O5 Ca1 . . 88.2(4) ?
Ca1 O5 Ca1 2_556 . 115.25(17) ?
C25 O6 Ca1 . . 92.6(4) ?
C27 O7 Ca1 . . 147.8(4) ?
C27 O8 Ca1 . 2_546 128.2(4) ?
C29 O9 Ca1 . . 121.3(4) ?
C29 O10 Ca1 . 2_546 133.8(4) ?
C31 O11 Ca2 . 2_545 132.0(4) ?
C31 O11 Ca2 . . 85.1(4) ?
Ca2 O11 Ca2 2_545 . 112.16(18) ?
C31 O12 Ca2 . . 97.3(4) ?
C33 O13 Ca2 . . 117.6(5) ?
C33 O14 Ca2 . 2_545 153.4(7) ?
C35 O15 Ca2 . . 131.6(4) ?
C35 O16 Ca2 . 2 144.9(4) ?
N2 N1 C2 . . 116.3(6) ?
N2 N1 C7 . . 116.9(5) ?
C2 N1 C7 . . 126.8(6) ?
N1 N2 O1 . . 102.3(5) ?
C1 N3 C3 . . 122.2(5) ?
C1 N3 C6 . . 122.6(5) ?
C3 N3 C6 . . 114.8(5) ?
N5 N4 C14 . . 116.1(5) ?
N5 N4 C19 . . 117.0(5) ?
C14 N4 C19 . . 126.9(5) ?
N4 N5 O3 . . 102.7(5) ?
C13 N6 C18 . . 121.0(6) ?
C13 N6 C15 . . 122.3(6) ?
C18 N6 C15 . . 116.4(6) ?
N3 C1 O1 . . 120.2(6) ?
N3 C1 C2 . . 132.6(6) ?
O1 C1 C2 . . 107.1(5) ?
N1 C2 C1 . . 103.2(5) ?
N1 C2 H2 . . 128.400000 ?
C1 C2 H2 . . 128.400000 ?
N3 C3 C4 . . 109.0(5) ?
N3 C3 H3A . . 109.900000 ?
C4 C3 H3A . . 109.900000 ?
N3 C3 H3B . . 109.900000 ?
C4 C3 H3B . . 109.900000 ?
H3A C3 H3B . . 108.300000 ?
O2 C4 C3 . . 110.4(5) ?
O2 C4 H4A . . 109.600000 ?
C3 C4 H4A . . 109.600000 ?
O2 C4 H4B . . 109.600000 ?
C3 C4 H4B . . 109.600000 ?
H4A C4 H4B . . 108.100000 ?
O2 C5 C6 . . 111.4(6) ?
O2 C5 H5A . . 109.300000 ?
C6 C5 H5A . . 109.300000 ?
O2 C5 H5B . . 109.300000 ?
C6 C5 H5B . . 109.300000 ?
H5A C5 H5B . . 108.000000 ?
N3 C6 C5 . . 108.8(6) ?
N3 C6 H6A . . 109.900000 ?
C5 C6 H6A . . 109.900000 ?
N3 C6 H6B . . 109.900000 ?
C5 C6 H6B . . 109.900000 ?
H6A C6 H6B . . 108.300000 ?
C12 C7 C8 . . 122.3(6) ?
C12 C7 N1 . . 119.7(6) ?
C8 C7 N1 . . 118.0(6) ?
C7 C8 C9 . . 117.4(6) ?
C7 C8 H8 . . 121.300000 ?
C9 C8 H8 . . 121.300000 ?
C10 C9 C8 . . 121.2(7) ?
C10 C9 H9 . . 119.400000 ?
C8 C9 H9 . . 119.400000 ?
C11 C10 C9 . . 119.7(7) ?
C11 C10 H10A . . 120.200000 ?
C9 C10 H10A . . 120.200000 ?
C10 C11 C12 . . 120.7(7) ?
C10 C11 H11 . . 119.700000 ?
C12 C11 H11 . . 119.700000 ?
C7 C12 C11 . . 118.7(7) ?
C7 C12 H12 . . 120.700000 ?
C11 C12 H12 . . 120.700000 ?
N6 C13 O3 . . 119.8(6) ?
N6 C13 C14 . . 131.7(6) ?
O3 C13 C14 . . 108.5(6) ?
N4 C14 C13 . . 103.0(5) ?
N4 C14 H14 . . 128.500000 ?
C13 C14 H14 . . 128.500000 ?
N6 C15 C16 . . 107.4(6) ?
N6 C15 H15A . . 110.200000 ?
C16 C15 H15A . . 110.200000 ?
N6 C15 H15B . . 110.200000 ?
C16 C15 H15B . . 110.200000 ?
H15A C15 H15B . . 108.500000 ?
O4 C16 C15 . . 111.1(6) ?
O4 C16 H16A . . 109.400000 ?
C15 C16 H16A . . 109.400000 ?
O4 C16 H16B . . 109.400000 ?
C15 C16 H16B . . 109.400000 ?
H16A C16 H16B . . 108.000000 ?
O4 C17 C18 . . 110.7(6) ?
O4 C17 H17A . . 109.500000 ?
C18 C17 H17A . . 109.500000 ?
O4 C17 H17B . . 109.500000 ?
C18 C17 H17B . . 109.500000 ?
H17A C17 H17B . . 108.100000 ?
N6 C18 C17 . . 108.5(6) ?
N6 C18 H18A . . 110.000000 ?
C17 C18 H18A . . 110.000000 ?
N6 C18 H18B . . 110.000000 ?
C17 C18 H18B . . 110.000000 ?
H18A C18 H18B . . 108.400000 ?
C24 C19 C20 . . 124.0(6) ?
C24 C19 N4 . . 118.1(6) ?
C20 C19 N4 . . 117.9(6) ?
C21 C20 C19 . . 116.8(6) ?
C21 C20 H20 . . 121.600000 ?
C19 C20 H20 . . 121.600000 ?
C22 C21 C20 . . 120.7(7) ?
C22 C21 H21 . . 119.700000 ?
C20 C21 H21 . . 119.700000 ?
C21 C22 C23 . . 121.5(7) ?
C21 C22 H22 . . 119.200000 ?
C23 C22 H22 . . 119.200000 ?
C24 C23 C22 . . 119.5(6) ?
C24 C23 H23 . . 120.200000 ?
C22 C23 H23 . . 120.200000 ?
C19 C24 C23 . . 117.5(6) ?
C19 C24 H24 . . 121.300000 ?
C23 C24 H24 . . 121.300000 ?
O6 C25 O5 . . 126.5(6) ?
O6 C25 C26 . . 115.9(5) ?
O5 C25 C26 . . 117.5(5) ?
F2 C26 F3 . . 108.5(6) ?
F2 C26 F1 . . 106.5(6) ?
F3 C26 F1 . . 106.8(6) ?
F2 C26 C25 . . 112.7(5) ?
F3 C26 C25 . . 111.9(6) ?
F1 C26 C25 . . 110.1(5) ?
O7 C27 O8 . . 130.0(6) ?
O7 C27 C28 . . 116.1(5) ?
O8 C27 C28 . . 113.9(5) ?
F6 C28 F4 . . 107.1(5) ?
F6 C28 F5 . . 107.8(5) ?
F4 C28 F5 . . 106.1(5) ?
F6 C28 C27 . . 111.7(5) ?
F4 C28 C27 . . 113.4(5) ?
F5 C28 C27 . . 110.3(5) ?
O10 C29 O9 . . 130.4(6) ?
O10 C29 C30 . . 116.1(5) ?
O9 C29 C30 . . 113.5(5) ?
F7 C30 F9 . . 106.7(5) ?
F7 C30 F8 . . 106.9(5) ?
F9 C30 F8 . . 105.9(5) ?
F7 C30 C29 . . 113.9(5) ?
F9 C30 C29 . . 110.9(5) ?
F8 C30 C29 . . 112.1(5) ?
O12 C31 O11 . . 126.5(6) ?
O12 C31 C32 . . 114.7(5) ?
O11 C31 C32 . . 118.7(5) ?
F10 C32 F12 . . 109.5(6) ?
F10 C32 F11 . . 107.0(5) ?
F12 C32 F11 . . 105.8(5) ?
F10 C32 C31 . . 113.6(5) ?
F12 C32 C31 . . 111.9(5) ?
F11 C32 C31 . . 108.7(5) ?
O14 C33 O13 . . 132.4(7) ?
O14 C33 C34 . . 113.4(7) ?
O13 C33 C34 . . 114.1(6) ?
F14 C34 F15 . . 107.2(6) ?
F14 C34 F13 . . 107.9(6) ?
F15 C34 F13 . . 102.4(7) ?
F14 C34 C33 . . 111.8(6) ?
F15 C34 C33 . . 115.5(6) ?
F13 C34 C33 . . 111.5(6) ?
O16 C35 O15 . . 130.8(6) ?
O16 C35 C36 . . 114.9(6) ?
O15 C35 C36 . . 114.3(5) ?
F18 C36 F17 . . 108.7(6) ?
F18 C36 F16 . . 106.2(6) ?
F17 C36 F16 . . 104.6(5) ?
F18 C36 C35 . . 113.7(5) ?
F17 C36 C35 . . 112.8(5) ?
F16 C36 C35 . . 110.2(5) ?

loop_
_geom_bond_atom_site_label_1
_geom_bond_atom_site_label_2
_geom_bond_site_symmetry_2
_geom_bond_distance
_geom_bond_publ_flag
Ca1 O7 . 2.315(4) ?
Ca1 O8 2_556 2.344(4) ?
Ca1 O10 2_556 2.364(4) ?
Ca1 O9 . 2.377(4) ?
Ca1 O5 2_546 2.386(4) ?
Ca1 O6 . 2.522(5) ?
Ca1 O5 . 2.616(5) ?
Ca2 O14 2 2.292(6) ?
Ca2 O16 2_545 2.367(5) ?
Ca2 O13 . 2.372(5) ?
Ca2 O15 . 2.378(4) ?
Ca2 O11 2 2.380(4) ?
Ca2 O12 . 2.464(5) ?
Ca2 O11 . 2.724(5) ?
F1 C26 . 1.334(8) ?
F2 C26 . 1.321(8) ?
F3 C26 . 1.328(8) ?
F4 C28 . 1.341(7) ?
F5 C28 . 1.350(7) ?
F6 C28 . 1.329(7) ?
F7 C30 . 1.328(8) ?
F8 C30 . 1.349(8) ?
F9 C30 . 1.348(8) ?
F10 C32 . 1.319(8) ?
F11 C32 . 1.352(8) ?
F12 C32 . 1.348(8) ?
F13 C34 . 1.341(10) ?
F14 C34 . 1.318(8) ?
F15 C34 . 1.334(8) ?
F16 C36 . 1.350(8) ?
F17 C36 . 1.335(8) ?
F18 C36 . 1.319(8) ?
O1 C1 . 1.337(8) ?
O1 N2 . 1.387(8) ?
O2 C5 . 1.409(8) ?
O2 C4 . 1.426(8) ?
O3 C13 . 1.335(8) ?
O3 N5 . 1.391(7) ?
O4 C16 . 1.416(9) ?
O4 C17 . 1.430(9) ?
O5 C25 . 1.245(8) ?
O6 C25 . 1.244(8) ?
O7 C27 . 1.233(7) ?
O8 C27 . 1.252(8) ?
O9 C29 . 1.244(7) ?
O10 C29 . 1.228(8) ?
O11 C31 . 1.245(8) ?
O12 C31 . 1.241(8) ?
O13 C33 . 1.240(10) ?
O14 C33 . 1.224(10) ?
O15 C35 . 1.245(8) ?
O16 C35 . 1.239(8) ?
N1 N2 . 1.310(8) ?
N1 C2 . 1.339(8) ?
N1 C7 . 1.457(9) ?
N3 C1 . 1.318(8) ?
N3 C3 . 1.448(8) ?
N3 C6 . 1.470(8) ?
N4 N5 . 1.322(8) ?
N4 C14 . 1.326(8) ?
N4 C19 . 1.451(8) ?
N6 C13 . 1.328(9) ?
N6 C18 . 1.445(9) ?
N6 C15 . 1.470(8) ?
C1 C2 . 1.401(9) ?
C2 H2 . 0.950000 ?
C3 C4 . 1.524(9) ?
C3 H3A . 0.990000 ?
C3 H3B . 0.990000 ?
C4 H4A . 0.990000 ?
C4 H4B . 0.990000 ?
C5 C6 . 1.501(10) ?
C5 H5A . 0.990000 ?
C5 H5B . 0.990000 ?
C6 H6A . 0.990000 ?
C6 H6B . 0.990000 ?
C7 C12 . 1.381(9) ?
C7 C8 . 1.387(9) ?
C8 C9 . 1.389(10) ?
C8 H8 . 0.950000 ?
C9 C10 . 1.383(10) ?
C9 H9 . 0.950000 ?
C10 C11 . 1.375(11) ?
C10 H10A . 0.950000 ?
C11 C12 . 1.383(11) ?
C11 H11 . 0.950000 ?
C12 H12 . 0.950000 ?
C13 C14 . 1.396(9) ?
C14 H14 . 0.950000 ?
C15 C16 . 1.529(10) ?
C15 H15A . 0.990000 ?
C15 H15B . 0.990000 ?
C16 H16A . 0.990000 ?
C16 H16B . 0.990000 ?
C17 C18 . 1.510(10) ?
C17 H17A . 0.990000 ?
C17 H17B . 0.990000 ?
C18 H18A . 0.990000 ?
C18 H18B . 0.990000 ?
C19 C24 . 1.376(9) ?
C19 C20 . 1.391(9) ?
C20 C21 . 1.385(10) ?
C20 H20 . 0.950000 ?
C21 C22 . 1.360(11) ?
C21 H21 . 0.950000 ?
C22 C23 . 1.392(10) ?
C22 H22 . 0.950000 ?
C23 C24 . 1.387(10) ?
C23 H23 . 0.950000 ?
C24 H24 . 0.950000 ?
C25 C26 . 1.555(9) ?
C27 C28 . 1.540(8) ?
C29 C30 . 1.540(8) ?
C31 C32 . 1.542(9) ?
C33 C34 . 1.525(9) ?
C35 C36 . 1.556(8) ?

loop_
_geom_hbond_atom_site_label_D
_geom_hbond_atom_site_label_H
_geom_hbond_atom_site_label_A
_geom_hbond_site_symmetry_A
_geom_hbond_distance_DH
_geom_hbond_distance_HA
_geom_hbond_distance_DA
_geom_hbond_angle_DHA
_geom_hbond_publ_flag
C2 H2 O8 . 0.95 2.33 3.266(7) 170.3 ?
C3 H3A F4 1_545 0.99 2.47 3.394(7) 155.0 ?
C8 H8 O6 2_546 0.95 2.60 3.280(8) 129.2 ?
C14 H14 O12 . 0.95 2.14 3.065(8) 163.5 ?
C17 H17A F15 2 0.99 2.54 3.447(10) 152.9 ?
C18 H18A O12 . 0.99 2.51 3.502(8) 179.2 ?
C24 H24 O2 4_665 0.95 2.45 3.160(8) 131.0 ?
